data_2105669
loop_
_publ_author_name
'Leligny, H.'
'Grebille, D.'
'Roussel, P.'
'Labb\'e, Ph.'
'Hervieu, M.'
'Raveau, B.'
'Tortelier, J.'
'Gougeon, P.'

_publ_section_title
;
 Cluster configurations in modulated
 EuV~<i>x~</i>Mo~8{+-~<i>y</i>}O~14~ crystals
;
_journal_issue 4
_journal_name_full 'Acta Crystallographica Section B'
_journal_page_first 467
_journal_page_last 483
_journal_paper_doi 10.1107/S0108768199000452
_journal_volume 55
_journal_year 1999
_chemical_formula_sum 'Eu0.976 Mo7.1 O14 V1.13'
_space_group_ssg_name Cmca(00\g)s00
_symmetry_cell_setting orthorhombic
_symmetry_space_group_name_H-M Cmca(00\g)s00
_cell_angle_alpha 90
_cell_angle_beta 90
_cell_angle_gamma 90
_cell_formula_units_Z 4
_cell_length_a 11.3060(10)
_cell_length_b 10.0250(10)
_cell_length_c 9.2540(10)
_cell_measurement_reflns_used 25
_cell_measurement_temperature 293
_cell_measurement_theta_max 25
_cell_measurement_theta_min 18
_cell_volume 1048.87(18)
_diffrn_measurement_device 'four-circle diffractometer'
_diffrn_measurement_device_type CAD4
_diffrn_measurement_method \q/2/3\q
_diffrn_radiation_type 'Mo K\a'
_diffrn_radiation_wavelength .71073
_diffrn_reflns_av_R_equivalents .030
_diffrn_reflns_limit_h_max 22
_diffrn_reflns_limit_h_min 0
_diffrn_reflns_limit_k_max 19
_diffrn_reflns_limit_k_min 0
_diffrn_reflns_limit_l_max 18
_diffrn_reflns_limit_l_min 0
_diffrn_reflns_number 13556
_diffrn_reflns_theta_max 45.00
_diffrn_reflns_theta_min 3.50
_diffrn_standards_decay_% .1
_diffrn_standards_interval_time 3600
_diffrn_standards_number 3
_exptl_absorpt_coefficient_mu 14.8
_exptl_absorpt_correction_T_max .42
_exptl_absorpt_correction_T_min .26
_exptl_absorpt_correction_type gaussian
_exptl_crystal_density_diffrn 7.02
_exptl_crystal_F_000 1992
_refine_diff_density_max 3.5
_refine_diff_density_min -3.6
_refine_ls_number_parameters 132
_refine_ls_R_factor_obs .0411
_refine_ls_shift/esd_max .0020
_refine_ls_shift/esd_mean .0002
_refine_ls_structure_factor_coef F
_refine_ls_weighting_scheme unit
_refine_ls_wR_factor_obs .0481
_reflns_number_observed 2711
_reflns_observed_criterion I>3\s(I)
_cod_data_source_file lc0010.cif
_cod_data_source_block Crystal1
_cod_original_cell_volume 1048.9(2)
_cod_original_formula_sum 'Eu0.976(6) V1.13(5) Mo7.10(5) O14'
_cod_database_code 2105669

loop_
_symmetry_equiv_pos_site_id
1
2
3
4
5
6
7
8
9
10
11
12
13
14
15
16

loop_
_atom_site_aniso_label
_atom_site_aniso_U_11
_atom_site_aniso_U_22
_atom_site_aniso_U_33
_atom_site_aniso_U_12
_atom_site_aniso_U_13
_atom_site_aniso_U_23
Eu .0230(10) .029(2) .0097(5) 0 0 -.0090(10)
Mo1 .00430(10) .00600(10) .00590(10) .00070(10) -.00050(10) .00150(10)
V1 .00430(10) .00600(10) .00590(10) .00070(10) -.00050(10) .00150(10)
Mo3 .0088(2) .0046(2) .0055(2) 0 0 .00040(10)
V3 .0088(2) .0046(2) .0055(2) 0 0 .00040(10)
Mo4 .010(2) .011(2) .010(2) -.0040(10) -.0080(10) .0080(10)
V4 .010(2) .011(2) .010(2) -.0040(10) -.0080(10) .0080(10)

loop_
_atom_site_label
_atom_site_fract_x
_atom_site_fract_y
_atom_site_fract_z
_atom_site_U_iso_or_equiv
_atom_site_occupancy
Eu .0022(8) 0 0 .0200(5) .488(3)
Mo1 -.12075(4) .07793(4) .37758(4) .00540(10) .930(10)
V1 -.12075(4) .07793(4) .37758(4) .00540(10) .070(10)
Mo3 0 -.16077(4) .38118(5) .00630(10) .930(10)
V3 0 -.16077(4) .38118(5) .00630(10) .070(10)
Mo4 .2331(8) -.1609(8) .3710(10) .01060(10) .380(4)
V4 .2410(6) -.1656(5) .3783(7) .01060(10) .178(2)
O1 .2547(5) 0 .5 .0100(7) 1
O2 0 -.1596(4) -.2388(4) .0082(6) 1
O3 -.1227(3) -.0823(3) .2444(4) .0100(5) 1
O5 -.25 .1694(4) .25 .0077(7) 1
O6 .1223(3) .2516(3) .4915(4) .0111(5) 1

loop_
_atom_type_symbol
_atom_type_scat_dispersion_real
_atom_type_scat_dispersion_imag
_atom_type_scat_source
Eu -.158 3.668 International_Tables_Vol_C
V .301 .529 International_Tables_Vol_C
Mo -1.683 .686 International_Tables_Vol_C
O .011 .006 International_Tables_Vol_C

loop_
_geom_bond_atom_site_label_1
_geom_bond_atom_site_label_2
_geom_bond_site_symmetry_2
_geom_bond_distance
Eu Eu 5_555 .631(3)
Eu Mo4 15_535 3.366(5)
Eu Mo4 12_534 3.366(5)
Eu V4 15_535 3.294(2)
Eu V4 12_534 3.294(2)
Eu O1 11_434 3.089(6)
Eu O1 15_535 2.457(6)
Eu O2 . 2.746(4)
Eu O2 5_555 2.746(4)
Eu O3 . 2.949(4)
Eu O3 5_555 2.635(4)
Eu O3 2_555 2.635(4)
Eu O3 6_555 2.949(4)
Eu O6 3_554 2.711(4)
Eu O6 7_545 3.016(4)
Eu O6 4_554 3.016(4)
Eu O6 8_545 2.711(4)
Mo1 Mo1 2_555 2.7304(6)
Mo1 Mo1 6_556 2.7522(5)
Mo1 Mo3 . 2.7553(6)
Mo1 Mo3 5_556 2.7453(6)
Mo1 Mo4 9_455 3.096(5)
Mo1 Mo4 5_556 2.780(5)
Mo1 Mo4 2_555 2.712(5)
Mo1 V4 9_455 3.0087(4)
Mo1 V4 5_556 2.7792(4)
Mo1 V4 2_555 2.7946(4)
Mo1 O1 5_556 2.046(4)
Mo1 O2 5_555 2.045(3)
Mo1 O3 . 2.025(3)
Mo1 O5 . 2.091(2)
Mo1 O6 2_555 2.035(3)
Mo3 Mo4 . 2.638(5)
Mo3 Mo4 2_555 2.638(5)
Mo3 V4 . 2.7255
Mo3 V4 2_555 2.7255
Mo3 O2 3_545 2.116(4)
Mo3 O3 . 2.036(3)
Mo3 O3 2_555 2.036(3)
Mo3 O6 5_556 2.032(3)
Mo3 O6 6_556 2.032(3)
Mo4 Mo4 13_546 3.007(8)
Mo4 Mo4 15_535 2.270(7)
Mo4 V4 . .122(5)
Mo4 V4 13_546 2.914(5)
Mo4 V4 15_535 2.325(5)
Mo4 O1 . 2.023(5)
Mo4 O2 3_545 3.349(6)
Mo4 O3 2_555 1.885(6)
Mo4 O3 16_535 2.101(6)
Mo4 O5 9_545 2.044(7)
Mo4 O5 5_556 3.514(5)
Mo4 O5 2_555 3.501(7)
Mo4 O6 10_545 2.164(6)
Mo4 O6 6_556 2.004(6)
V4 V4 13_546 2.824
V4 V4 15_535 2.3837
V4 O1 . 2.0121(4)
V4 O3 2_555 2.006(3)
V4 O3 16_535 2.088(3)
V4 O5 9_545 2.038(4)
V4 O6 10_545 2.043(3)
V4 O6 6_556 1.998(3)
O1 O3 5_556 2.916(4)
O1 O3 2_555 2.916(4)
O1 O3 11_535 2.777(4)
O1 O3 16_535 2.777(4)
O1 O5 5_556 2.871(2)
O1 O5 2_555 2.871(2)
O1 O6 . 2.934(4)
O1 O6 13_556 2.853(4)
O1 O6 10_545 2.853(4)
O1 O6 6_556 2.934(4)
O2 O3 5_555 2.794(5)
O2 O3 6_555 2.794(5)
O2 O3 3_544 2.941(5)
O2 O3 4_544 2.941(5)
O2 O5 5_555 2.8301(3)
O2 O5 6_555 2.8301(3)
O2 O6 5_555 2.870(5)
O2 O6 6_555 2.870(5)
O2 O6 7_545 2.818(5)
O2 O6 8_545 2.818(5)
O3 O3 2_555 2.775(4)
O3 O3 15_435 2.880(4)
O3 O5 . 2.905(5)
O3 O5 10_445 2.875(5)
O3 O6 5_556 2.976(5)
O3 O6 7_545 2.746(5)
O5 O6 2_555 2.785(4)
O5 O6 14_456 2.904(4)
O5 O6 4_554 2.904(4)
O5 O6 16_435 2.785(4)
O6 O6 13_556 2.891(5)
O6 O6 2_555 2.766(5)
